data_7055325
loop_
_publ_author_name
'Suzuki, Ryota'
'Tada, Reiki'
'Hosoda, Takumi'
'Miura, Youhei'
'Yoshioka, Naoki'

_publ_section_title
;
 Synthesis of ester-substituted dihydroacridine derivatives and their
 spectroscopic properties
;
_journal_name_full 'New J. Chem.'
_journal_paper_doi 10.1039/C5NJ02839F
_journal_year 2016
_chemical_formula_moiety 'C40 H31 N O4 Si, C2 H3 N'
_chemical_formula_sum 'C42 H34 N2 O4 Si'
_chemical_formula_weight 658.80
_chemical_name_systematic 2,8-Bis(4-methoxycarbonylphenyl)-10,10-diphenyl-5,10-dihydrophenazasiline
_space_group_crystal_system monoclinic
_space_group_IT_number 14
_space_group_name_Hall '-P 2ybc'
_space_group_name_H-M_alt 'P 1 21/c 1'
_symmetry_space_group_name_Hall '-P 2ybc'
_symmetry_space_group_name_H-M 'P 1 21/c 1'
_atom_sites_solution_hydrogens geom
_audit_creation_method 'APEX2 V 2014.11-0(Bruker AXS)'
_audit_update_record
;
2015-12-26 deposited with the CCDC.
2016-01-19 downloaded from the CCDC.
;
_cell_angle_alpha 90
_cell_angle_beta 99.707(8)
_cell_angle_gamma 90
_cell_formula_units_Z 8
_cell_length_a 35.973(9)
_cell_length_b 9.0438(19)
_cell_length_c 21.966(6)
_cell_measurement_reflns_used 2083
_cell_measurement_temperature 296.(2)
_cell_measurement_theta_max 18.0504
_cell_measurement_theta_min 2.3638
_cell_volume 7044(3)
_computing_cell_refinement 'SAINT V8.34A (Bruker AXS Inc., 2013)'
_computing_data_collection 'Bruker Instrument Service V3.0.28(Bruker AXS Inc., 2013)'
_computing_data_reduction 'SAINT V8.34A (Bruker AXS Inc., 2013)'
_computing_molecular_graphics 'XSHELL V 6.3.1 (Bruker AXS Inc., 2004)'
_computing_publication_material 'APEX2 V 2014.11-0(Bruker AXS)'
_computing_structure_refinement 'APEX2 V 2014.11-0(Bruker AXS)'
_computing_structure_solution 'APEX2 V 2014.11-0(Bruker AXS)'
_diffrn_ambient_temperature 296.(2)
_diffrn_detector_area_resol_mean 10.4167
_diffrn_measured_fraction_theta_full 0.986
_diffrn_measured_fraction_theta_max 0.986
_diffrn_measurement_device_type 'Bruker D8 goniometer'
_diffrn_measurement_method 'phi and omega scans'
_diffrn_radiation_monochromator 'multilayered conforcal mirror'
_diffrn_radiation_type 'Mo K\a'
_diffrn_radiation_wavelength 0.71073
_diffrn_reflns_av_R_equivalents 0.1365
_diffrn_reflns_av_unetI/netI 0.1876
_diffrn_reflns_limit_h_max 40
_diffrn_reflns_limit_h_min -38
_diffrn_reflns_limit_k_max 10
_diffrn_reflns_limit_k_min -9
_diffrn_reflns_limit_l_max 18
_diffrn_reflns_limit_l_min -24
_diffrn_reflns_number 30691
_diffrn_reflns_theta_full 23.43
_diffrn_reflns_theta_max 23.43
_diffrn_reflns_theta_min 2.30
_diffrn_source 'micro focus sealed tube'
_diffrn_source_type 'INCOATEC I\mS'
_exptl_absorpt_coefficient_mu 0.112
_exptl_absorpt_correction_T_max 0.98
_exptl_absorpt_correction_T_min 0.87
_exptl_absorpt_correction_type multi-scan
_exptl_absorpt_process_details 'SADABS V2014/5 (Bruker AXS Inc.)'
_exptl_crystal_colour white
_exptl_crystal_density_diffrn 1.242
_exptl_crystal_density_method 'not measured'
_exptl_crystal_description prism
_exptl_crystal_F_000 2768
_exptl_crystal_preparation Luminescent
_exptl_crystal_recrystallization_method 'Re-crystallisation from solvent: CH2Cl2/n-hexane'
_exptl_crystal_size_max 1.165
_exptl_crystal_size_mid 0.282
_exptl_crystal_size_min 0.142
_refine_diff_density_max 0.241
_refine_diff_density_min -0.270
_refine_ls_extinction_method none
_refine_ls_goodness_of_fit_ref 0.955
_refine_ls_hydrogen_treatment constr
_refine_ls_matrix_type full
_refine_ls_number_parameters 889
_refine_ls_number_reflns 10183
_refine_ls_number_restraints 0
_refine_ls_restrained_S_all 0.955
_refine_ls_R_factor_all 0.2164
_refine_ls_R_factor_gt 0.0745
_refine_ls_shift/su_max 0.000
_refine_ls_shift/su_mean 0.000
_refine_ls_structure_factor_coef Fsqd
_refine_ls_weighting_details 'w=1/[\s^2^(Fo^2^)+(0.1000P)^2^+0.0851P] where P=(Fo^2^+2Fc^2^)/3'
_refine_ls_weighting_scheme calc
_refine_ls_wR_factor_gt 0.1541
_refine_ls_wR_factor_ref 0.2138
_reflns_number_gt 4272
_reflns_number_total 10183
_reflns_threshold_expression 'I > 2\s(I)'
_cod_data_source_file c5nj02839f2.cif
_cod_data_source_block I
_cod_original_cell_volume 7044.(3)
_cod_database_code 7055325

loop_
_space_group_symop_operation_xyz
'x, y, z'
'-x, y+1/2, -z+1/2'
'-x, -y, -z'
'x, -y-1/2, z-1/2'

loop_
_atom_site_type_symbol
_atom_site_label
_atom_site_fract_x
_atom_site_fract_y
_atom_site_fract_z
_atom_site_U_iso_or_equiv
_atom_site_adp_type
_atom_site_calc_flag
_atom_site_refinement_flags_adp
_atom_site_refinement_flags_posn
_atom_site_occupancy
Si Si2 0.08515(4) 0.01107(15) 0.10228(7) 0.0424(4) Uani d . . 1
Si Si1 0.40565(4) 0.55198(15) 0.44471(7) 0.0443(5) Uani d . . 1
O O4 -0.16367(13) 0.4717(5) 0.1423(2) 0.0854(14) Uani d . . 1
N N3 0.12353(14) 0.1878(5) 0.2187(2) 0.0531(13) Uani d . . 1
H H3 0.1341 0.2467 0.2472 0.064 Uiso calc U R 1
C C5 0.0653(2) 0.2759(5) 0.2474(2) 0.0557(17) Uani d . . 1
H H5 0.0797 0.3262 0.2801 0.067 Uiso calc U R 1
C C6 0.14828(18) 0.1027(6) 0.1901(3) 0.0504(16) Uani d . . 1
O O7 0.63288(13) 0.9001(5) 0.26613(19) 0.0800(14) Uani d . . 1
O O3 -0.17671(13) 0.2497(5) 0.0995(2) 0.0885(15) Uani d . . 1
N N4 0.35350(14) 0.7372(5) 0.3440(2) 0.0585(14) Uani d . . 1
H H4 0.3398 0.7969 0.3192 0.07 Uiso calc U R 1
C C10 0.06783(14) -0.1818(5) 0.0901(3) 0.0444(15) Uani d . . 1
C C11 0.13519(15) 0.0117(6) 0.1394(2) 0.0443(14) Uani d . . 1
C C12 0.41857(18) 0.6493(5) 0.3779(2) 0.0438(15) Uani d . . 1
C C13 0.08390(17) 0.1906(5) 0.2074(3) 0.0422(14) Uani d . . 1
C C14 0.27055(18) 0.4147(6) 0.4981(3) 0.0563(16) Uani d . . 1
C C15 0.45535(17) 0.6561(5) 0.3659(2) 0.0453(15) Uani d . . 1
H H15 0.4736 0.6018 0.3916 0.054 Uiso calc U R 1
C C16 0.06185(17) 0.1135(5) 0.1587(2) 0.0386(14) Uani d . . 1
C C17 0.42641(17) 0.6431(5) 0.5190(2) 0.0409(14) Uani d . . 1
C C18 0.35368(16) 0.5672(6) 0.4308(3) 0.0462(15) Uani d . . 1
C C19 0.46734(18) 0.7375(5) 0.3184(2) 0.0443(15) Uani d . . 1
C C20 0.22785(17) -0.1617(6) 0.1128(3) 0.0503(15) Uani d . . 1
C C21 0.02296(17) 0.1293(6) 0.1530(2) 0.0466(15) Uani d . . 1
H H21 0.008 0.0772 0.1215 0.056 Uiso calc U R 1
C C22 0.29262(19) 0.5023(6) 0.4610(3) 0.0572(16) Uani d . . 1
C C23 0.39135(19) 0.7308(6) 0.3378(3) 0.0477(15) Uani d . . 1
O O1 0.29535(15) -0.4868(6) -0.0193(3) 0.1057(18) Uani d . . 1
C C25 0.33456(18) 0.6605(6) 0.3847(3) 0.0504(15) Uani d . . 1
C C26 -0.03575(17) 0.2426(6) 0.1781(2) 0.0435(14) Uani d . . 1
C C27 -0.05100(18) 0.3751(6) 0.1943(3) 0.0573(17) Uani d . . 1
H H27 -0.0352 0.4459 0.2158 0.069 Uiso calc U R 1
C C28 0.2307(2) 0.2309(7) 0.5672(4) 0.0601(17) Uani d . . 1
C C29 0.46530(18) 0.6617(6) 0.5364(3) 0.0528(16) Uani d . . 1
H H29 0.4813 0.6255 0.5108 0.063 Uiso calc U R 1
C C30 0.00465(17) 0.2167(6) 0.1908(3) 0.0422(14) Uani d . . 1
O O2 0.33489(14) -0.4713(5) 0.0702(2) 0.0855(14) Uani d . . 1
C C32 0.33138(17) 0.4924(6) 0.4672(2) 0.0497(15) Uani d . . 1
H H32 0.3437 0.4309 0.4982 0.06 Uiso calc U R 1
C C33 0.16242(18) -0.0730(5) 0.1159(3) 0.0499(15) Uani d . . 1
H H33 0.1543 -0.1351 0.0826 0.06 Uiso calc U R 1
C C34 0.50675(17) 0.7450(6) 0.3100(2) 0.0448(15) Uani d . . 1
C C35 0.20062(18) -0.0692(6) 0.1394(3) 0.0501(15) Uani d . . 1
C C36 0.0671(2) 0.2689(6) -0.0845(3) 0.0650(18) Uani d . . 1
H H36 0.0634 0.3221 -0.1212 0.078 Uiso calc U R 1
O O5 0.17600(15) 0.1027(5) 0.5749(2) 0.0920(15) Uani d . . 1
C C38 -0.11335(19) 0.3029(6) 0.1468(3) 0.0526(16) Uani d . . 1
C C39 0.56962(19) 0.6477(6) 0.3256(2) 0.0562(17) Uani d . . 1
H H39 0.5865 0.5733 0.3409 0.067 Uiso calc U R 1
C C40 0.4023(2) 0.8097(6) 0.2890(3) 0.0566(17) Uani d . . 1
H H40 0.3842 0.8616 0.2621 0.068 Uiso calc U R 1
C C41 0.03729(18) 0.2200(6) -0.0605(3) 0.0581(17) Uani d . . 1
H H41 0.0129 0.2397 -0.0805 0.07 Uiso calc U R 1
C C42 0.40402(17) 0.6998(6) 0.5595(3) 0.0597(17) Uani d . . 1
H H42 0.3779 0.6904 0.55 0.072 Uiso calc U R 1
C C43 0.07857(16) 0.1102(5) 0.0262(2) 0.0401(14) Uani d . . 1
C C44 -0.06037(19) 0.1388(6) 0.1473(3) 0.0582(17) Uani d . . 1
H H44 -0.0511 0.0482 0.1365 0.07 Uiso calc U R 1
C C45 0.4391(2) 0.8127(6) 0.2796(3) 0.0561(17) Uani d . . 1
H H45 0.4452 0.8662 0.2465 0.067 Uiso calc U R 1
C C46 -0.0893(2) 0.4037(6) 0.1789(3) 0.0602(17) Uani d . . 1
H H46 -0.0988 0.493 0.1906 0.072 Uiso calc U R 1
C C47 0.06066(16) -0.2484(6) 0.0323(3) 0.0618(18) Uani d . . 1
H H47 0.0632 -0.1926 -0.0023 0.074 Uiso calc U R 1
C C48 0.4202(2) 0.7700(7) 0.6138(3) 0.0695(19) Uani d . . 1
H H48 0.4048 0.8069 0.6402 0.083 Uiso calc U R 1
C C49 0.5825(2) 0.7686(6) 0.2964(3) 0.0536(16) Uani d . . 1
C C50 0.21904(18) -0.2178(7) 0.0531(3) 0.0666(18) Uani d . . 1
H H50 0.1958 -0.1954 0.0296 0.08 Uiso calc U R 1
C C51 0.29556(19) 0.6746(6) 0.3780(3) 0.0655(18) Uani d . . 1
H H51 0.2831 0.7368 0.3475 0.079 Uiso calc U R 1
O O6 0.22290(15) 0.0869(5) 0.6556(3) 0.0932(17) Uani d . . 1
C C53 0.3032(2) -0.4387(7) 0.0314(4) 0.075(2) Uani d . . 1
C C54 0.02727(18) 0.2866(6) 0.2393(3) 0.0526(16) Uani d . . 1
H H54 0.0161 0.342 0.2671 0.063 Uiso calc U R 1
C C55 0.43837(16) 0.2818(6) 0.4993(3) 0.0596(17) Uani d . . 1
H H55 0.4445 0.3346 0.5359 0.072 Uiso calc U R 1
C C56 0.6233(2) 0.7772(8) 0.2920(3) 0.070(2) Uani d . . 1
C C57 0.26570(19) 0.2810(7) 0.5917(3) 0.0647(18) Uani d . . 1
H H57 0.2763 0.2547 0.6318 0.078 Uiso calc U R 1
C C58 0.42040(15) 0.3547(5) 0.4468(3) 0.0439(15) Uani d . . 1
C C59 0.04308(17) 0.1405(6) -0.0060(3) 0.0531(16) Uani d . . 1
H H59 0.0222 0.1062 0.0096 0.064 Uiso calc U R 1
C C60 0.21189(17) 0.0267(6) 0.1890(3) 0.0556(16) Uani d . . 1
H H60 0.2374 0.0346 0.2052 0.067 Uiso calc U R 1
C C61 0.41217(17) 0.2674(7) 0.3943(3) 0.0710(19) Uani d . . 1
H H61 0.4003 0.311 0.3578 0.085 Uiso calc U R 1
C C62 0.5568(2) 0.8747(6) 0.2732(3) 0.0637(18) Uani d . . 1
H H62 0.5648 0.9555 0.2525 0.076 Uiso calc U R 1
C C63 0.28551(17) 0.3702(7) 0.5578(3) 0.0628(18) Uani d . . 1
H H63 0.3096 0.4016 0.5752 0.075 Uiso calc U R 1
C C64 0.48049(18) 0.7312(6) 0.5899(3) 0.0599(17) Uani d . . 1
H H64 0.5065 0.7415 0.5999 0.072 Uiso calc U R 1
C C65 0.51965(18) 0.8647(6) 0.2795(3) 0.0575(17) Uani d . . 1
H H65 0.5029 0.9386 0.2634 0.069 Uiso calc U R 1
C C66 0.4583(2) 0.7856(6) 0.6288(3) 0.0653(18) Uani d . . 1
H H66 0.4689 0.8327 0.6653 0.078 Uiso calc U R 1
C C67 0.53262(19) 0.6356(6) 0.3322(3) 0.0544(16) Uani d . . 1
H H67 0.5247 0.5533 0.3519 0.065 Uiso calc U R 1
C C68 0.18668(17) 0.1090(6) 0.2146(3) 0.0550(16) Uani d . . 1
H H68 0.1951 0.1695 0.2483 0.066 Uiso calc U R 1
C C69 0.2783(2) -0.3407(7) 0.0613(3) 0.0597(17) Uani d . . 1
C C70 -0.0982(2) 0.1684(6) 0.1325(3) 0.0645(18) Uani d . . 1
H H70 -0.1142 0.0964 0.1123 0.077 Uiso calc U R 1
C C71 -0.1544(2) 0.3355(8) 0.1265(3) 0.0635(18) Uani d . . 1
C C72 0.2439(2) -0.3057(7) 0.0280(3) 0.074(2) Uani d . . 1
H H72 0.2371 -0.3416 -0.012 0.089 Uiso calc U R 1
C C73 0.26299(19) -0.1939(6) 0.1456(3) 0.0670(19) Uani d . . 1
H H73 0.2701 -0.1561 0.1852 0.08 Uiso calc U R 1
C C74 0.2106(2) 0.1330(7) 0.6055(4) 0.072(2) Uani d . . 1
C C75 0.0517(2) -0.4173(8) 0.1319(5) 0.094(3) Uani d . . 1
H H75 0.0482 -0.4741 0.1657 0.113 Uiso calc U R 1
O O8 0.64638(14) 0.6830(6) 0.3119(3) 0.110(2) Uani d . . 1
C C77 0.28799(18) -0.2831(7) 0.1197(4) 0.0726(19) Uani d . . 1
H H77 0.3116 -0.3039 0.1424 0.087 Uiso calc U R 1
C C78 0.27515(17) 0.5990(7) 0.4152(3) 0.0646(18) Uani d . . 1
H H78 0.2492 0.6122 0.4099 0.078 Uiso calc U R 1
C C79 0.4475(2) 0.1332(8) 0.4988(4) 0.085(2) Uani d . . 1
H H79 0.4599 0.0886 0.5347 0.101 Uiso calc U R 1
C C80 0.21484(18) 0.2750(7) 0.5089(4) 0.0672(19) Uani d . . 1
H H80 0.1907 0.2435 0.4922 0.081 Uiso calc U R 1
C C81 0.1026(2) 0.2397(8) -0.0545(3) 0.092(2) Uani d . . 1
H H81 0.1232 0.2734 -0.0711 0.11 Uiso calc U R 1
C C82 0.0499(2) -0.3939(8) 0.0245(4) 0.090(2) Uani d . . 1
H H82 0.0455 -0.4353 -0.0148 0.108 Uiso calc U R 1
C C83 0.4386(2) 0.0539(9) 0.4478(6) 0.106(3) Uani d . . 1
H H83 0.4444 -0.0463 0.4484 0.127 Uiso calc U R 1
C C84 0.23432(19) 0.3660(7) 0.4745(3) 0.0684(18) Uani d . . 1
H H84 0.223 0.3948 0.4351 0.082 Uiso calc U R 1
C C85 0.1830(3) 0.5211(11) 0.2870(4) 0.109(3) Uani d . . 1
N N1 0.1710(2) 0.4189(8) 0.3066(4) 0.125(3) Uani d . . 1
C C87 0.67235(19) 0.9201(8) 0.2623(3) 0.101(3) Uani d . . 1
H H87A 0.6859 0.9473 0.3022 0.152 Uiso calc U R 1
H H87B 0.6749 0.9969 0.2331 0.152 Uiso calc U R 1
H H87C 0.6824 0.8295 0.2492 0.152 Uiso calc U R 1
C C88 0.2995(3) 0.0921(10) 0.3255(5) 0.109(3) Uani d . . 1
C C89 0.10855(18) 0.1603(7) 0.0004(3) 0.0696(19) Uani d . . 1
H H89 0.1331 0.1409 0.02 0.083 Uiso calc U R 1
N N2 0.3035(2) -0.0051(7) 0.2897(3) 0.118(3) Uani d . . 1
C C91 -0.2030(2) 0.5140(8) 0.1238(3) 0.112(3) Uani d . . 1
H H91A -0.2102 0.5012 0.08 0.168 Uiso calc U R 1
H H91B -0.2061 0.6158 0.1342 0.168 Uiso calc U R 1
H H91C -0.2186 0.453 0.1448 0.168 Uiso calc U R 1
C C92 0.06308(17) -0.2708(7) 0.1403(3) 0.0721(19) Uani d . . 1
H H92 0.0676 -0.2313 0.1799 0.086 Uiso calc U R 1
C C93 0.4209(2) 0.1179(9) 0.3939(5) 0.106(3) Uani d . . 1
H H93 0.4149 0.0623 0.358 0.127 Uiso calc U R 1
C C94 0.0458(2) -0.4777(8) 0.0747(6) 0.103(3) Uani d . . 1
H H94 0.0388 -0.5765 0.0695 0.124 Uiso calc U R 1
C C95 0.3613(2) -0.5662(8) 0.0440(4) 0.114(3) Uani d . . 1
H H95A 0.3508 -0.6636 0.0372 0.171 Uiso calc U R 1
H H95B 0.3847 -0.5716 0.0723 0.171 Uiso calc U R 1
H H95C 0.3656 -0.5254 0.0055 0.171 Uiso calc U R 1
C C96 0.1527(2) 0.0131(8) 0.6071(4) 0.115(3) Uani d . . 1
H H96A 0.1653 -0.0784 0.6193 0.173 Uiso calc U R 1
H H96B 0.1292 -0.0071 0.5805 0.173 Uiso calc U R 1
H H96C 0.1478 0.0647 0.6432 0.173 Uiso calc U R 1
C C98 0.1986(3) 0.6479(9) 0.2593(4) 0.144(4) Uani d . . 1
H H98A 0.2157 0.6143 0.2331 0.216 Uiso calc U R 1
H H98B 0.2119 0.7098 0.2913 0.216 Uiso calc U R 1
H H98C 0.1786 0.7033 0.2353 0.216 Uiso calc U R 1
C C97 0.2963(3) 0.2074(9) 0.3693(4) 0.171(5) Uani d . . 1
H H97A 0.3209 0.2465 0.385 0.256 Uiso calc U R 1
H H97B 0.2854 0.1679 0.4028 0.256 Uiso calc U R 1
H H97C 0.2805 0.2849 0.3494 0.256 Uiso calc U R 1

loop_
_atom_site_aniso_label
_atom_site_aniso_U_11
_atom_site_aniso_U_22
_atom_site_aniso_U_33
_atom_site_aniso_U_12
_atom_site_aniso_U_13
_atom_site_aniso_U_23
Si2 0.0495(11) 0.0393(9) 0.0387(10) -0.0004(8) 0.0084(8) -0.0035(7)
Si1 0.0502(11) 0.0409(9) 0.0418(10) 0.0018(8) 0.0077(8) 0.0019(7)
O4 0.081(4) 0.083(3) 0.087(4) 0.019(3) 0.001(3) -0.028(3)
N3 0.065(4) 0.051(3) 0.042(3) -0.004(3) 0.005(3) -0.015(2)
C5 0.099(6) 0.041(4) 0.026(4) -0.005(4) 0.008(4) -0.008(3)
C6 0.065(5) 0.048(4) 0.037(4) 0.006(3) 0.006(4) 0.005(3)
O7 0.084(4) 0.081(3) 0.077(3) -0.011(3) 0.016(3) 0.031(3)
O3 0.072(4) 0.083(3) 0.102(4) 0.007(3) -0.010(3) -0.015(3)
N4 0.062(4) 0.062(3) 0.051(3) 0.010(3) 0.006(3) 0.013(3)
C10 0.044(4) 0.037(3) 0.052(4) -0.005(3) 0.007(3) -0.002(3)
C11 0.050(4) 0.043(3) 0.038(4) -0.003(3) 0.001(3) 0.002(3)
C12 0.059(4) 0.037(3) 0.035(4) -0.003(3) 0.006(3) 0.001(3)
C13 0.050(4) 0.040(3) 0.037(4) 0.001(3) 0.008(3) 0.014(3)
C14 0.043(5) 0.075(4) 0.053(5) 0.013(4) 0.012(4) 0.004(4)
C15 0.065(5) 0.038(3) 0.032(4) -0.003(3) 0.007(3) 0.003(3)
C16 0.055(4) 0.030(3) 0.029(4) 0.001(3) 0.001(3) 0.000(3)
C17 0.053(4) 0.030(3) 0.041(4) 0.001(3) 0.012(3) 0.005(3)
C18 0.059(4) 0.041(3) 0.038(4) 0.000(3) 0.007(3) -0.003(3)
C19 0.070(5) 0.031(3) 0.030(4) 0.001(3) 0.004(4) 0.003(3)
C20 0.045(4) 0.058(4) 0.047(5) -0.003(3) 0.005(4) -0.004(3)
C21 0.053(5) 0.045(4) 0.041(4) -0.001(3) 0.007(3) -0.002(3)
C22 0.054(5) 0.059(4) 0.059(5) 0.005(4) 0.009(4) 0.000(4)
C23 0.064(5) 0.042(4) 0.039(4) -0.005(3) 0.012(4) -0.009(3)
O1 0.117(5) 0.119(4) 0.083(4) 0.030(3) 0.021(4) -0.027(3)
C25 0.054(5) 0.049(4) 0.048(4) 0.003(3) 0.008(4) 0.004(3)
C26 0.055(4) 0.042(4) 0.035(4) -0.001(3) 0.013(3) -0.005(3)
C27 0.061(5) 0.049(4) 0.063(5) -0.003(3) 0.013(4) -0.014(3)
C28 0.049(5) 0.066(4) 0.069(6) 0.000(4) 0.020(4) 0.002(4)
C29 0.061(5) 0.049(4) 0.052(5) -0.008(3) 0.019(4) -0.005(3)
C30 0.051(4) 0.040(3) 0.036(4) 0.001(3) 0.009(3) 0.003(3)
O2 0.071(4) 0.079(3) 0.111(4) 0.010(3) 0.026(3) -0.019(3)
C32 0.051(5) 0.053(4) 0.043(4) 0.006(3) 0.002(3) 0.003(3)
C33 0.058(5) 0.043(4) 0.049(4) 0.007(3) 0.010(4) -0.009(3)
C34 0.065(5) 0.040(4) 0.030(4) -0.004(3) 0.010(3) -0.006(3)
C35 0.046(4) 0.055(4) 0.049(4) 0.005(3) 0.008(3) 0.004(3)
C36 0.084(6) 0.063(4) 0.043(4) 0.000(4) -0.002(5) 0.013(3)
O5 0.068(4) 0.092(4) 0.121(4) -0.005(3) 0.030(3) 0.026(3)
C38 0.067(5) 0.049(4) 0.043(4) 0.007(4) 0.013(4) -0.014(3)
C39 0.077(5) 0.047(4) 0.046(4) 0.007(4) 0.012(4) 0.009(3)
C40 0.077(5) 0.048(4) 0.043(4) 0.008(3) 0.006(4) 0.013(3)
C41 0.058(5) 0.064(4) 0.053(5) 0.006(4) 0.011(4) 0.007(4)
C42 0.054(4) 0.082(5) 0.043(4) 0.005(3) 0.007(4) -0.006(4)
C43 0.037(4) 0.042(3) 0.042(4) -0.005(3) 0.009(3) -0.005(3)
C44 0.056(5) 0.057(4) 0.063(5) 0.010(4) 0.015(4) -0.009(3)
C45 0.080(5) 0.051(4) 0.040(4) -0.004(4) 0.019(4) 0.003(3)
C46 0.074(5) 0.049(4) 0.059(5) 0.005(4) 0.017(4) -0.013(3)
C47 0.065(5) 0.046(4) 0.074(5) -0.001(3) 0.010(4) -0.016(3)
C48 0.091(6) 0.078(5) 0.043(5) 0.016(4) 0.021(4) -0.015(4)
C49 0.076(5) 0.049(4) 0.039(4) -0.005(4) 0.017(4) 0.004(3)
C50 0.053(5) 0.087(5) 0.056(5) 0.006(4) 0.000(4) 0.001(4)
C51 0.058(5) 0.068(4) 0.066(5) 0.016(4) -0.002(4) 0.007(4)
O6 0.094(4) 0.092(4) 0.096(4) 0.004(3) 0.023(3) 0.024(3)
C53 0.076(6) 0.070(5) 0.078(6) 0.003(4) 0.014(5) -0.004(5)
C54 0.048(5) 0.063(4) 0.048(4) 0.006(3) 0.011(4) -0.004(3)
C55 0.063(4) 0.049(4) 0.069(5) -0.001(3) 0.019(4) 0.009(3)
C56 0.089(7) 0.073(5) 0.049(5) 0.000(5) 0.015(4) 0.006(4)
C57 0.056(5) 0.076(5) 0.064(5) 0.006(4) 0.018(4) 0.011(4)
C58 0.049(4) 0.035(3) 0.050(4) -0.002(3) 0.015(3) -0.007(3)
C59 0.046(5) 0.059(4) 0.057(5) 0.000(3) 0.017(4) 0.010(3)
C60 0.049(4) 0.066(4) 0.047(4) -0.002(4) -0.005(3) -0.003(3)
C61 0.078(5) 0.069(5) 0.065(5) -0.005(4) 0.010(4) -0.013(4)
C62 0.091(6) 0.046(4) 0.055(4) 0.004(4) 0.012(4) 0.014(3)
C63 0.045(4) 0.072(4) 0.073(5) -0.002(4) 0.015(4) -0.003(4)
C64 0.058(5) 0.068(4) 0.054(5) -0.015(4) 0.009(4) -0.009(4)
C65 0.060(5) 0.049(4) 0.064(5) 0.004(3) 0.014(4) 0.012(3)
C66 0.077(6) 0.061(4) 0.052(5) -0.004(4) -0.005(4) -0.012(3)
C67 0.070(5) 0.042(4) 0.054(4) -0.003(4) 0.019(4) 0.006(3)
C68 0.047(5) 0.061(4) 0.055(4) 0.001(3) 0.003(4) -0.013(3)
C69 0.062(5) 0.065(4) 0.054(5) 0.001(4) 0.015(4) -0.008(4)
C70 0.083(6) 0.051(4) 0.062(5) -0.015(4) 0.018(4) -0.016(3)
C71 0.073(6) 0.068(5) 0.049(5) 0.003(4) 0.011(4) -0.006(4)
C72 0.073(6) 0.092(5) 0.057(5) 0.004(4) 0.011(5) -0.014(4)
C73 0.052(5) 0.077(5) 0.069(5) 0.011(4) 0.002(4) -0.014(4)
C74 0.044(5) 0.066(5) 0.111(7) 0.006(4) 0.024(5) -0.005(5)
C75 0.087(6) 0.045(5) 0.147(9) -0.012(4) 0.008(6) 0.032(5)
O8 0.082(4) 0.099(4) 0.156(5) 0.017(3) 0.036(4) 0.057(4)
C77 0.054(5) 0.078(5) 0.085(6) 0.010(4) 0.007(4) 0.015(4)
C78 0.045(4) 0.083(5) 0.067(5) 0.010(4) 0.013(4) 0.005(4)
C79 0.096(6) 0.051(5) 0.111(7) 0.006(4) 0.031(5) 0.020(4)
C80 0.045(4) 0.084(5) 0.075(6) -0.011(4) 0.016(4) -0.004(4)
C81 0.077(6) 0.129(6) 0.072(6) -0.022(5) 0.021(5) 0.042(5)
C82 0.087(6) 0.060(5) 0.117(8) 0.005(5) 0.002(5) -0.038(5)
C83 0.079(7) 0.047(5) 0.199(12) 0.009(5) 0.044(7) 0.018(7)
C84 0.047(5) 0.093(5) 0.061(5) 0.004(4) -0.001(4) -0.004(4)
C85 0.133(8) 0.094(7) 0.098(7) -0.032(6) 0.017(6) -0.041(6)
N1 0.162(8) 0.094(6) 0.119(7) -0.027(5) 0.021(5) -0.042(5)
C87 0.070(6) 0.124(7) 0.116(7) -0.025(5) 0.034(5) 0.023(5)
C88 0.117(7) 0.088(7) 0.120(9) -0.014(6) 0.010(6) 0.033(6)
C89 0.048(5) 0.101(5) 0.056(5) -0.012(4) -0.002(4) 0.023(4)
N2 0.150(7) 0.067(5) 0.121(7) 0.014(5) -0.027(5) 0.015(4)
C91 0.078(6) 0.133(7) 0.111(7) 0.049(5) -0.022(5) -0.033(5)
C92 0.084(5) 0.057(4) 0.073(5) -0.001(4) 0.006(4) 0.017(4)
C93 0.090(6) 0.061(6) 0.169(10) -0.007(5) 0.026(6) -0.063(6)
C94 0.070(6) 0.044(5) 0.184(11) -0.001(4) -0.012(7) -0.025(6)
C95 0.078(6) 0.101(6) 0.172(8) 0.039(5) 0.044(6) -0.027(6)
C96 0.107(7) 0.099(6) 0.145(8) -0.031(5) 0.038(6) 0.032(5)
C98 0.220(11) 0.117(7) 0.107(7) -0.063(7) 0.057(7) -0.020(6)
C97 0.293(14) 0.113(7) 0.132(9) -0.052(8) 0.109(9) -0.064(7)

loop_
_atom_type_symbol
_atom_type_description
_atom_type_scat_dispersion_real
_atom_type_scat_dispersion_imag
_atom_type_scat_source
C C 0.0033 0.0016 'International Tables Vol C Tables 4.2.6.8 and 6.1.1.4'
H H 0.0000 0.0000 'International Tables Vol C Tables 4.2.6.8 and 6.1.1.4'
N N 0.0061 0.0033 'International Tables Vol C Tables 4.2.6.8 and 6.1.1.4'
O O 0.0106 0.0060 'International Tables Vol C Tables 4.2.6.8 and 6.1.1.4'
Si Si 0.0817 0.0704 'International Tables Vol C Tables 4.2.6.8 and 6.1.1.4'

loop_
_geom_angle_atom_site_label_1
_geom_angle_atom_site_label_2
_geom_angle_atom_site_label_3
_geom_angle
C11 Si2 C16 102.7(3)
C11 Si2 C10 110.2(2)
C16 Si2 C10 112.8(2)
C11 Si2 C43 111.0(2)
C16 Si2 C43 110.7(2)
C10 Si2 C43 109.4(2)
C12 Si1 C18 102.6(3)
C12 Si1 C58 111.7(2)
C18 Si1 C58 110.6(2)
C12 Si1 C17 111.7(2)
C18 Si1 C17 110.8(3)
C58 Si1 C17 109.3(3)
C71 O4 C91 116.3(5)
C6 N3 C13 129.2(5)
C6 N3 H3 115.4
C13 N3 H3 115.4
C54 C5 C13 122.0(6)
C54 C5 H5 119.0
C13 C5 H5 119.0
C68 C6 C11 120.6(5)
C68 C6 N3 117.8(5)
C11 C6 N3 121.7(6)
C56 O7 C87 117.3(5)
C23 N4 C25 129.3(5)
C23 N4 H4 115.4
C25 N4 H4 115.4
C47 C10 C92 116.2(5)
C47 C10 Si2 123.0(4)
C92 C10 Si2 120.6(5)
C6 C11 C33 116.7(5)
C6 C11 Si2 121.6(5)
C33 C11 Si2 121.6(4)
C15 C12 C23 116.1(5)
C15 C12 Si1 123.3(4)
C23 C12 Si1 120.5(5)
C16 C13 N3 123.4(5)
C16 C13 C5 118.5(6)
N3 C13 C5 118.1(6)
C63 C14 C84 116.7(6)
C63 C14 C22 121.5(6)
C84 C14 C22 121.8(6)
C12 C15 C19 125.8(5)
C12 C15 H15 117.1
C19 C15 H15 117.1
C21 C16 C13 116.5(5)
C21 C16 Si2 123.5(4)
C13 C16 Si2 119.7(4)
C42 C17 C29 116.2(5)
C42 C17 Si1 122.0(5)
C29 C17 Si1 121.8(4)
C32 C18 C25 116.4(5)
C32 C18 Si1 122.1(4)
C25 C18 Si1 121.5(5)
C45 C19 C15 115.4(6)
C45 C19 C34 121.5(5)
C15 C19 C34 123.1(5)
C73 C20 C50 117.4(6)
C73 C20 C35 121.5(6)
C50 C20 C35 121.2(6)
C30 C21 C16 125.2(5)
C30 C21 H21 117.4
C16 C21 H21 117.4
C32 C22 C78 115.8(6)
C32 C22 C14 122.9(6)
C78 C22 C14 121.3(6)
N4 C23 C40 117.4(6)
N4 C23 C12 123.3(5)
C40 C23 C12 119.3(6)
C51 C25 N4 118.6(6)
C51 C25 C18 119.6(6)
N4 C25 C18 121.8(6)
C44 C26 C27 117.5(6)
C44 C26 C30 121.4(5)
C27 C26 C30 121.0(5)
C46 C27 C26 121.2(6)
C46 C27 H27 119.4
C26 C27 H27 119.4
C57 C28 C80 119.0(6)
C57 C28 C74 118.6(7)
C80 C28 C74 122.3(7)
C64 C29 C17 121.9(5)
C64 C29 H29 119.0
C17 C29 H29 119.0
C54 C30 C21 116.4(5)
C54 C30 C26 121.0(5)
C21 C30 C26 122.5(5)
C53 O2 C95 114.7(6)
C22 C32 C18 125.3(5)
C22 C32 H32 117.3
C18 C32 H32 117.3
C35 C33 C11 123.9(5)
C35 C33 H33 118.0
C11 C33 H33 118.0
C67 C34 C65 117.7(6)
C67 C34 C19 121.9(5)
C65 C34 C19 120.4(5)
C33 C35 C60 116.4(5)
C33 C35 C20 121.3(5)
C60 C35 C20 122.3(6)
C41 C36 C81 119.4(6)
C41 C36 H36 120.3
C81 C36 H36 120.3
C74 O5 C96 116.0(6)
C46 C38 C70 117.5(6)
C46 C38 C71 121.9(6)
C70 C38 C71 120.6(6)
C67 C39 C49 121.4(6)
C67 C39 H39 119.3
C49 C39 H39 119.3
C45 C40 C23 121.9(6)
C45 C40 H40 119.1
C23 C40 H40 119.1
C36 C41 C59 119.8(6)
C36 C41 H41 120.1
C59 C41 H41 120.1
C48 C42 C17 120.8(6)
C48 C42 H42 119.6
C17 C42 H42 119.6
C89 C43 C59 116.5(5)
C89 C43 Si2 122.2(5)
C59 C43 Si2 121.3(4)
C70 C44 C26 120.7(6)
C70 C44 H44 119.7
C26 C44 H44 119.7
C40 C45 C19 121.4(6)
C40 C45 H45 119.3
C19 C45 H45 119.3
C38 C46 C27 121.2(6)
C38 C46 H46 119.4
C27 C46 H46 119.4
C82 C47 C10 122.2(6)
C82 C47 H47 118.9
C10 C47 H47 118.9
C66 C48 C42 121.0(6)
C66 C48 H48 119.5
C42 C48 H48 119.5
C62 C49 C39 117.8(6)
C62 C49 C56 123.4(6)
C39 C49 C56 118.8(6)
C72 C50 C20 121.8(6)
C72 C50 H50 119.1
C20 C50 H50 119.1
C78 C51 C25 121.5(6)
C78 C51 H51 119.2
C25 C51 H51 119.2
O1 C53 O2 124.2(7)
O1 C53 C69 124.5(8)
O2 C53 C69 111.2(7)
C5 C54 C30 121.3(6)
C5 C54 H54 119.3
C30 C54 H54 119.3
C79 C55 C58 122.2(6)
C79 C55 H55 118.9
C58 C55 H55 118.9
O8 C56 O7 122.2(7)
O8 C56 C49 124.0(7)
O7 C56 C49 113.7(7)
C28 C57 C63 120.6(6)
C28 C57 H57 119.7
C63 C57 H57 119.7
C55 C58 C61 115.1(5)
C55 C58 Si1 124.5(4)
C61 C58 Si1 120.3(5)
C43 C59 C41 122.6(5)
C43 C59 H59 118.7
C41 C59 H59 118.7
C68 C60 C35 122.2(6)
C68 C60 H60 118.9
C35 C60 H60 118.9
C58 C61 C93 122.8(7)
C58 C61 H61 118.6
C93 C61 H61 118.6
C65 C62 C49 121.6(6)
C65 C62 H62 119.2
C49 C62 H62 119.2
C57 C63 C14 121.8(6)
C57 C63 H63 119.1
C14 C63 H63 119.1
C66 C64 C29 121.1(6)
C66 C64 H64 119.4
C29 C64 H64 119.4
C62 C65 C34 120.7(6)
C62 C65 H65 119.7
C34 C65 H65 119.7
C64 C66 C48 119.0(6)
C64 C66 H66 120.5
C48 C66 H66 120.5
C39 C67 C34 120.8(6)
C39 C67 H67 119.6
C34 C67 H67 119.6
C60 C68 C6 120.1(6)
C60 C68 H68 119.9
C6 C68 H68 119.9
C72 C69 C77 118.5(6)
C72 C69 C53 117.4(7)
C77 C69 C53 124.1(7)
C44 C70 C38 121.8(6)
C44 C70 H70 119.1
C38 C70 H70 119.1
O3 C71 O4 123.2(7)
O3 C71 C38 124.4(6)
O4 C71 C38 112.5(6)
C69 C72 C50 120.6(6)
C69 C72 H72 119.7
C50 C72 H72 119.7
C20 C73 C77 120.3(6)
C20 C73 H73 119.8
C77 C73 H73 119.8
O6 C74 O5 124.2(7)
O6 C74 C28 126.2(8)
O5 C74 C28 109.7(8)
C94 C75 C92 120.3(8)
C94 C75 H75 119.8
C92 C75 H75 119.8
C69 C77 C73 121.3(6)
C69 C77 H77 119.4
C73 C77 H77 119.4
C51 C78 C22 121.3(6)
C51 C78 H78 119.3
C22 C78 H78 119.3
C83 C79 C55 120.6(8)
C83 C79 H79 119.7
C55 C79 H79 119.7
C28 C80 C84 120.9(6)
C28 C80 H80 119.6
C84 C80 H80 119.6
C36 C81 C89 121.0(6)
C36 C81 H81 119.5
C89 C81 H81 119.5
C94 C82 C47 119.9(7)
C94 C82 H82 120.1
C47 C82 H82 120.1
C79 C83 C93 120.8(8)
C79 C83 H83 119.6
C93 C83 H83 119.6
C80 C84 C14 120.9(6)
C80 C84 H84 119.6
C14 C84 H84 119.6
N1 C85 C98 177.3(10)
O7 C87 H87A 109.5
O7 C87 H87B 109.5
H87A C87 H87B 109.5
O7 C87 H87C 109.5
H87A C87 H87C 109.5
H87B C87 H87C 109.5
N2 C88 C97 177.8(11)
C43 C89 C81 120.7(6)
C43 C89 H89 119.7
C81 C89 H89 119.7
O4 C91 H91A 109.5
O4 C91 H91B 109.5
H91A C91 H91B 109.5
O4 C91 H91C 109.5
H91A C91 H91C 109.5
H91B C91 H91C 109.5
C75 C92 C10 121.1(7)
C75 C92 H92 119.4
C10 C92 H92 119.4
C83 C93 C61 118.5(8)
C83 C93 H93 120.8
C61 C93 H93 120.8
C75 C94 C82 120.2(8)
C75 C94 H94 119.9
C82 C94 H94 119.9
O2 C95 H95A 109.5
O2 C95 H95B 109.5
H95A C95 H95B 109.5
O2 C95 H95C 109.5
H95A C95 H95C 109.5
H95B C95 H95C 109.5
O5 C96 H96A 109.5
O5 C96 H96B 109.5
H96A C96 H96B 109.5
O5 C96 H96C 109.5
H96A C96 H96C 109.5
H96B C96 H96C 109.5
C85 C98 H98A 109.5
C85 C98 H98B 109.5
H98A C98 H98B 109.5
C85 C98 H98C 109.5
H98A C98 H98C 109.5
H98B C98 H98C 109.5
C88 C97 H97A 109.5
C88 C97 H97B 109.5
H97A C97 H97B 109.5
C88 C97 H97C 109.5
H97A C97 H97C 109.5
H97B C97 H97C 109.5

loop_
_geom_bond_atom_site_label_1
_geom_bond_atom_site_label_2
_geom_bond_distance
Si2 C11 1.846(5)
Si2 C16 1.856(5)
Si2 C10 1.856(5)
Si2 C43 1.876(5)
Si1 C12 1.837(5)
Si1 C18 1.848(6)
Si1 C58 1.860(5)
Si1 C17 1.868(6)
O4 C71 1.337(7)
O4 C91 1.455(7)
N3 C6 1.403(6)
N3 C13 1.406(6)
N3 H3 0.86
C5 C54 1.355(7)
C5 C13 1.417(7)
C5 H5 0.93
C6 C68 1.396(7)
C6 C11 1.401(7)
O7 C56 1.320(7)
O7 C87 1.448(7)
O3 C71 1.200(7)
N4 C23 1.392(7)
N4 C25 1.396(7)
N4 H4 0.86
C10 C47 1.390(7)
C10 C92 1.398(7)
C11 C33 1.408(7)
C12 C15 1.393(7)
C12 C23 1.409(7)
C13 C16 1.405(7)
C14 C63 1.390(8)
C14 C84 1.391(8)
C14 C22 1.463(8)
C15 C19 1.402(7)
C15 H15 0.93
C16 C21 1.391(7)
C17 C42 1.393(7)
C17 C29 1.397(7)
C18 C32 1.399(7)
C18 C25 1.406(7)
C19 C45 1.389(7)
C19 C34 1.462(7)
C20 C73 1.377(7)
C20 C50 1.390(8)
C20 C35 1.482(7)
C21 C30 1.389(7)
C21 H21 0.93
C22 C32 1.381(7)
C22 C78 1.399(7)
C23 C40 1.399(7)
O1 C53 1.184(7)
C25 C51 1.392(7)
C26 C44 1.386(7)
C26 C27 1.389(7)
C26 C30 1.452(7)
C27 C46 1.385(7)
C27 H27 0.93
C28 C57 1.360(8)
C28 C80 1.371(8)
C28 C74 1.491(9)
C29 C64 1.362(7)
C29 H29 0.93
C30 C54 1.380(7)
O2 C53 1.335(8)
O2 C95 1.467(7)
C32 H32 0.93
C33 C35 1.385(7)
C33 H33 0.93
C34 C67 1.389(7)
C34 C65 1.392(7)
C35 C60 1.398(7)
C36 C41 1.347(8)
C36 C81 1.360(8)
C36 H36 0.93
O5 C74 1.340(8)
O5 C96 1.437(7)
C38 C46 1.369(7)
C38 C70 1.390(7)
C38 C71 1.497(8)
C39 C67 1.367(7)
C39 C49 1.387(7)
C39 H39 0.93
C40 C45 1.374(7)
C40 H40 0.93
C41 C59 1.381(7)
C41 H41 0.93
C42 C48 1.389(8)
C42 H42 0.93
C43 C89 1.377(7)
C43 C59 1.378(7)
C44 C70 1.372(7)
C44 H44 0.93
C45 H45 0.93
C46 H46 0.93
C47 C82 1.373(8)
C47 H47 0.93
C48 C66 1.361(8)
C48 H48 0.93
C49 C62 1.371(7)
C49 C56 1.489(9)
C50 C72 1.378(8)
C50 H50 0.93
C51 C78 1.370(8)
C51 H51 0.93
O6 C74 1.191(8)
C53 C69 1.491(9)
C54 H54 0.93
C55 C79 1.384(8)
C55 C58 1.388(7)
C55 H55 0.93
C56 O8 1.217(7)
C57 C63 1.376(7)
C57 H57 0.93
C58 C61 1.388(7)
C59 H59 0.93
C60 C68 1.365(7)
C60 H60 0.93
C61 C93 1.389(9)
C61 H61 0.93
C62 C65 1.370(7)
C62 H62 0.93
C63 H63 0.93
C64 C66 1.358(8)
C64 H64 0.93
C65 H65 0.93
C66 H66 0.93
C67 H67 0.93
C68 H68 0.93
C69 C72 1.366(8)
C69 C77 1.373(8)
C70 H70 0.93
C72 H72 0.93
C73 C77 1.399(8)
C73 H73 0.93
C75 C94 1.354(10)
C75 C92 1.390(8)
C75 H75 0.93
C77 H77 0.93
C78 H78 0.93
C79 C83 1.324(10)
C79 H79 0.93
C80 C84 1.385(8)
C80 H80 0.93
C81 C89 1.390(8)
C81 H81 0.93
C82 C94 1.366(10)
C82 H82 0.93
C83 C93 1.373(11)
C83 H83 0.93
C84 H84 0.93
C85 N1 1.136(9)
C85 C98 1.456(11)
C87 H87A 0.96
C87 H87B 0.96
C87 H87C 0.96
C88 N2 1.204(10)
C88 C97 1.438(11)
C89 H89 0.93
C91 H91A 0.96
C91 H91B 0.96
C91 H91C 0.96
C92 H92 0.93
C93 H93 0.93
C94 H94 0.93
C95 H95A 0.96
C95 H95B 0.96
C95 H95C 0.96
C96 H96A 0.96
C96 H96B 0.96
C96 H96C 0.96
C98 H98A 0.96
C98 H98B 0.96
C98 H98C 0.96
C97 H97A 0.96
C97 H97B 0.96
C97 H97C 0.96
